data_7710885
loop_
_publ_author_name
'Geng, Jun'
'Li, Yuyao'
'Lin, Hongyan'
'Liu, Qianqian'
'Lu, Junjun'
'Wang, Xiuli'

_publ_section_title
;
 A new three-dimensional zinc(II) metal-organic framework as a
 fluorescence sensor for sensing the biomarker 3-nitrotyrosine.
;
_journal_issue 30
_journal_name_full 'Dalton transactions (Cambridge, England : 2003)'
_journal_page_first 11390
_journal_page_last 11396
_journal_paper_doi 10.1039/d2dt01800d
_journal_volume 51
_journal_year 2022
_chemical_formula_moiety 'C35 H24 N4 O8 Zn'
_chemical_formula_sum 'C35 H24 N4 O8 Zn'
_chemical_formula_weight 693.95
_space_group_crystal_system monoclinic
_space_group_IT_number 14
_space_group_name_Hall '-P 2yn'
_space_group_name_H-M_alt 'P 1 21/n 1'
_atom_sites_solution_hydrogens geom
_audit_creation_date 2022-06-28
_audit_creation_method
;
Olex2 1.5
(compiled 2022.04.07 svn.rca3783a0 for OlexSys, GUI svn.r6498)
;
_audit_update_record
;
2022-06-28 deposited with the CCDC.	2022-06-29 downloaded from the CCDC.
;
_cell_angle_alpha 90
_cell_angle_beta 94.503(7)
_cell_angle_gamma 90
_cell_formula_units_Z 4
_cell_length_a 10.643(4)
_cell_length_b 26.202(9)
_cell_length_c 10.933(4)
_cell_measurement_reflns_used 1600
_cell_measurement_temperature 273.15
_cell_measurement_theta_max 20.93
_cell_measurement_theta_min 2.43
_cell_volume 3039.5(19)
_computing_cell_refinement 'SAINT+ Ver. 2016.5-0 (Bruker-AXS, 2016)'
_computing_data_collection 'APEX3 Ver. 2016.5-0 (Bruker-AXS, 2016)'
_computing_data_reduction 'SAINT+ Ver. 2016.5-0 (Bruker-AXS, 2016)'
_computing_molecular_graphics 'Olex2 1.5 (Dolomanov et al., 2009)'
_computing_publication_material 'Olex2 1.5 (Dolomanov et al., 2009)'
_computing_structure_refinement 'SHELXL 2018/3 (Sheldrick, 2015)'
_computing_structure_solution 'SHELXT 2018/2 (Sheldrick, 2018)'
_diffrn_ambient_temperature 273.15
_diffrn_measured_fraction_theta_full 0.995
_diffrn_measured_fraction_theta_max 0.995
_diffrn_measurement_device_type 'Bruker APEX-II CCD'
_diffrn_radiation_type MoK\a
_diffrn_radiation_wavelength 0.71073
_diffrn_reflns_av_R_equivalents 0.0779
_diffrn_reflns_av_unetI/netI 0.0798
_diffrn_reflns_Laue_measured_fraction_full 0.995
_diffrn_reflns_Laue_measured_fraction_max 0.995
_diffrn_reflns_limit_h_max 12
_diffrn_reflns_limit_h_min -12
_diffrn_reflns_limit_k_max 23
_diffrn_reflns_limit_k_min -31
_diffrn_reflns_limit_l_max 12
_diffrn_reflns_limit_l_min -12
_diffrn_reflns_number 17273
_diffrn_reflns_point_group_measured_fraction_full 0.995
_diffrn_reflns_point_group_measured_fraction_max 0.995
_diffrn_reflns_theta_full 25.010
_diffrn_reflns_theta_max 25.010
_diffrn_reflns_theta_min 2.024
_exptl_absorpt_coefficient_mu 0.871
_exptl_crystal_colour yellow
_exptl_crystal_density_diffrn 1.516
_exptl_crystal_description block
_exptl_crystal_F_000 1424
_refine_diff_density_max 0.526
_refine_diff_density_min -0.451
_refine_diff_density_rms 0.075
_refine_ls_extinction_method none
_refine_ls_goodness_of_fit_ref 1.009
_refine_ls_hydrogen_treatment constr
_refine_ls_matrix_type full
_refine_ls_number_parameters 490
_refine_ls_number_reflns 5327
_refine_ls_number_restraints 234
_refine_ls_restrained_S_all 1.009
_refine_ls_R_factor_all 0.1209
_refine_ls_R_factor_gt 0.0581
_refine_ls_shift/su_max 0.000
_refine_ls_shift/su_mean 0.000
_refine_ls_structure_factor_coef Fsqd
_refine_ls_weighting_details 'w=1/[\s^2^(Fo^2^)+(0.0877P)^2^] where P=(Fo^2^+2Fc^2^)/3'
_refine_ls_weighting_scheme calc
_refine_ls_wR_factor_gt 0.1397
_refine_ls_wR_factor_ref 0.1688
_reflns_Friedel_coverage 0.000
_reflns_number_gt 3012
_reflns_number_total 5327
_reflns_threshold_expression 'I > 2\s(I)'
_cod_data_source_file d2dt01800d2.cif
_cod_data_source_block 46453131_file000008_1141270846
_cod_original_cell_volume 3039.6(18)
_cod_database_code 7710885
_shelx_shelxl_version_number 2018/3
_shelx_space_group_comment
;
The symmetry employed for this shelxl refinement is uniquely defined
by the following loop, which should always be used as a source of
symmetry information in preference to the above space-group names.
They are only intended as comments.
;
_olex2_refinement_description
;
1. Fixed Uiso
 At 1.2 times of:
  All C(H) groups, All C(H,H) groups, All N(H) groups, All N(H,H) groups
 At 1.5 times of:
  All O(H) groups
2. Restrained distances
 N4-C34A \\sim N4-C34
 with sigma of 0.01
 O8-C34 \\sim O8A-C34A
 with sigma of 0.01
 Zn1-O6A \\sim Zn1-O6
 with sigma of 0.01
 O6A-C23 \\sim O6-C23
 with sigma of 0.01
 O7-C23 \\sim O7A-C23
 with sigma of 0.01
 C22-C12A \\sim C22-C12
 with sigma of 0.01
3. Uiso/Uaniso restraints and constraints
C12 \\sim C20 \\sim C21 \\sim C29 \\sim C33 \\sim C35 \\sim C12A \\sim C33A
\\sim C35A \\sim C29A \\sim C21A \\sim C20A: within 2A with sigma of 0.01 and
sigma for terminal atoms of 0.02 within 2A
O6 \\sim O6A \\sim C23 \\sim O7 \\sim O7A: within 2A with sigma of 0.003 and
sigma for terminal atoms of 0.006 within 2A
Uanis(O8A) \\sim Ueq, Uanis(O8) \\sim Ueq: with sigma of 0.003 and sigma for
terminal atoms of 0.006
Uanis(C34A) = Uanis(C34)
Uanis(C21) = Uanis(C21A)
Uanis(C12) = Uanis(C12A)
Uanis(C20) = Uanis(C20A)
4. Others
 Sof(H4B)=Sof(H22A)=Sof(C34A)=Sof(O8A)=Sof(C12A)=Sof(C33A)=Sof(H33A)=Sof(C35A)=
 Sof(H35A)=Sof(C29A)=Sof(C21A)=Sof(H21A)=Sof(C20A)=Sof(H20A)=1-FVAR(1)
 Sof(H4A)=Sof(C12)=Sof(C20)=Sof(H20)=Sof(C21)=Sof(H21)=Sof(H22)=Sof(C29)=
 Sof(C33)=Sof(H33)=Sof(C34)=Sof(C35)=Sof(H35)=Sof(O8)=FVAR(1)
 Sof(O7A)=Sof(O6A)=1-FVAR(2)
 Sof(O6)=Sof(O7)=FVAR(2)
5.a Aromatic/amide H refined with riding coordinates:
 N1(H1), C1(H1A), C3(H3A), N4(H4A), N4(H4B), C11(H11), C13(H13), C15(H15),
 C17(H17), C18(H18), C19(H19), C20(H20), C21(H21), C22(H22), C22(H22A),
 C24(H24), C25(H25), C26(H26), C27(H27), C28(H28), C30(H30), C31(H31), C32(H32),
  C33(H33), C35(H35), C33A(H33A), C35A(H35A), C21A(H21A), C20A(H20A)
5.b Fitted hexagon refined as free rotating group:
 C12A(C33A,C35A,C29A,C21A,C20A)
5.c Idealised tetrahedral OH refined as rotating group:
 O3(H3)
;
_olex2_submission_special_instructions 'No special instructions were received'

loop_
_space_group_symop_operation_xyz
'x, y, z'
'-x+1/2, y+1/2, -z+1/2'
'-x, -y, -z'
'x-1/2, -y-1/2, z-1/2'

loop_
_atom_site_label
_atom_site_type_symbol
_atom_site_fract_x
_atom_site_fract_y
_atom_site_fract_z
_atom_site_U_iso_or_equiv
_atom_site_adp_type
_atom_site_occupancy
_atom_site_site_symmetry_order
_atom_site_calc_flag
_atom_site_refinement_flags_posn
_atom_site_refinement_flags_adp
_atom_site_refinement_flags_occupancy
_atom_site_disorder_assembly
_atom_site_disorder_group
Zn1 Zn 0.34199(6) 0.32752(2) 0.25222(6) 0.0442(2) Uani 1 1 d D . . . .
O1 O 0.7013(3) 0.09205(11) 0.6409(3) 0.0420(8) Uani 1 1 d . . . . .
O2 O 0.6993(3) 0.17608(11) 0.6285(3) 0.0478(9) Uani 1 1 d . . . . .
O3 O 0.3563(4) 0.00399(12) 0.3934(3) 0.0555(11) Uani 1 1 d . . . . .
H3 H 0.327307 -0.023069 0.366069 0.083 Uiso 1 1 calc R U . . .
O4 O 0.6356(4) 1.01653(14) 0.2370(4) 0.0581(11) Uani 1 1 d . . . . .
O5 O 0.3218(4) 0.02894(14) 0.1987(4) 0.0695(12) Uani 1 1 d . . . . .
O6 O 0.4296(15) 0.2666(2) 0.3136(12) 0.068(2) Uani 0.487(13) 1 d D U P A 1
N1 N 0.6821(4) 1.02146(14) 0.0394(4) 0.0465(11) Uani 1 1 d . . . . .
H1 H 0.691630 1.003513 -0.025041 0.056 Uiso 1 1 calc R U . . .
N2 N 0.4888(4) 0.36524(15) 0.1851(4) 0.0450(11) Uani 1 1 d . . . . .
N3 N 0.7723(4) 1.14248(15) -0.0928(4) 0.0486(12) Uani 1 1 d . . . . .
C1 C 0.5025(4) 0.08711(16) 0.4482(4) 0.0331(11) Uani 1 1 d . . . . .
H1A H 0.524225 0.056661 0.488196 0.040 Uiso 1 1 calc R U . . .
C2 C 0.5589(4) 0.13219(16) 0.4905(4) 0.0308(11) Uani 1 1 d . . . . .
C3 C 0.5182(5) 0.17814(16) 0.4325(4) 0.0353(12) Uani 1 1 d . . . . .
H3A H 0.550507 0.209081 0.462387 0.042 Uiso 1 1 calc R U . . .
N4 N 0.5940(4) 0.49748(16) 0.1492(5) 0.0555(13) Uani 1 1 d D . . . .
H4A H 0.637784 0.512801 0.097457 0.067 Uiso 0.692(9) 1 calc R U P B 1
H4B H 0.665063 0.510938 0.134922 0.067 Uiso 0.308(9) 1 calc R U P B 2
C4 C 0.6971(5) 1.07460(18) 0.0281(5) 0.0432(13) Uani 1 1 d . . . . .
C5 C 0.4156(5) 0.08645(17) 0.3490(4) 0.0365(12) Uani 1 1 d . . . . .
C6 C 0.4316(5) 0.17773(17) 0.3325(5) 0.0406(13) Uani 1 1 d . . . . .
C7 C 0.6581(4) 0.13254(17) 0.5930(4) 0.0349(11) Uani 1 1 d . . . . .
C8 C 0.6543(5) 0.99566(19) 0.1410(5) 0.0427(13) Uani 1 1 d . . . . .
C9 C 0.6484(5) 0.93914(19) 0.1299(5) 0.0424(13) Uani 1 1 d . . . . .
C10 C 0.6388(5) 0.83158(19) 0.1300(5) 0.0446(13) Uani 1 1 d . . . . .
C11 C 0.4936(5) 0.4157(2) 0.1886(5) 0.0483(14) Uani 1 1 d . . . . .
H11 H 0.428632 0.433045 0.222724 0.058 Uiso 1 1 calc R U . . .
C12 C 0.5626(12) 0.6912(2) 0.2039(12) 0.0501(13) Uani 0.692(9) 1 d D U P B 1
C13 C 0.7552(5) 1.09298(19) -0.0706(4) 0.0437(13) Uani 1 1 d . . . . .
H13 H 0.784377 1.069479 -0.125465 0.052 Uiso 1 1 calc R U . . .
C14 C 0.5902(5) 0.44420(19) 0.1442(5) 0.0461(13) Uani 1 1 d . . . . .
C15 C 0.3820(5) 0.13180(18) 0.2882(5) 0.0449(13) Uani 1 1 d . . . . .
H15 H 0.326413 0.131234 0.218197 0.054 Uiso 1 1 calc R U . . .
C16 C 0.3596(5) 0.03749(18) 0.3030(5) 0.0445(13) Uani 1 1 d . . . . .
C17 C 0.6346(5) 0.77571(19) 0.1313(5) 0.0507(15) Uani 1 1 d . . . . .
H17 H 0.685840 0.758902 0.079189 0.061 Uiso 1 1 calc R U . . .
C18 C 0.5567(5) 0.8611(2) 0.1935(5) 0.0548(15) Uani 1 1 d . . . . .
H18 H 0.495904 0.844970 0.236459 0.066 Uiso 1 1 calc R U . . .
C19 C 0.5631(5) 0.9130(2) 0.1944(5) 0.0502(14) Uani 1 1 d . . . . .
H19 H 0.508196 0.931300 0.240007 0.060 Uiso 1 1 calc R U . . .
C20 C 0.6247(10) 0.6589(4) 0.1272(13) 0.0494(15) Uani 0.692(9) 1 d . U P B 1
H20 H 0.674160 0.673498 0.070038 0.059 Uiso 0.692(9) 1 calc R U P B 1
C21 C 0.6167(10) 0.6070(4) 0.1319(12) 0.0511(14) Uani 0.692(9) 1 d . U P B 1
H21 H 0.659034 0.587095 0.078009 0.061 Uiso 0.692(9) 1 calc R U P B 1
C22 C 0.5655(5) 0.7467(2) 0.1987(5) 0.0549(15) Uani 1 1 d D . . . .
H22 H 0.512506 0.763694 0.248786 0.066 Uiso 0.692(9) 1 calc R U P B 1
H22A H 0.518257 0.763089 0.255007 0.066 Uiso 0.308(9) 1 calc R U P B 2
C23 C 0.3905(7) 0.2271(2) 0.2725(6) 0.0678(16) Uani 1 1 d D U . . .
C24 C 0.7249(6) 0.8580(2) 0.0641(5) 0.0564(16) Uani 1 1 d . . . . .
H24 H 0.780405 0.839742 0.019167 0.068 Uiso 1 1 calc R U . . .
C25 C 0.7297(5) 0.9102(2) 0.0641(5) 0.0543(15) Uani 1 1 d . . . . .
H25 H 0.788346 0.926621 0.019202 0.065 Uiso 1 1 calc R U . . .
C26 C 0.7300(6) 1.1754(2) -0.0134(6) 0.0624(17) Uani 1 1 d . . . . .
H26 H 0.742523 1.210117 -0.025967 0.075 Uiso 1 1 calc R U . . .
C27 C 0.6823(6) 0.4175(2) 0.0912(5) 0.0600(16) Uani 1 1 d . . . . .
H27 H 0.748255 0.434853 0.058808 0.072 Uiso 1 1 calc R U . . .
C28 C 0.6508(6) 1.1099(2) 0.1071(6) 0.0651(18) Uani 1 1 d . . . . .
H28 H 0.607939 1.099526 0.173695 0.078 Uiso 1 1 calc R U . . .
C29 C 0.5453(10) 0.5841(3) 0.2171(10) 0.053(2) Uani 0.692(9) 1 d . U P B 1
C30 C 0.5796(6) 0.3407(2) 0.1346(6) 0.0603(16) Uani 1 1 d . . . . .
H30 H 0.577254 0.305209 0.131955 0.072 Uiso 1 1 calc R U . . .
C31 C 0.6698(7) 1.1608(2) 0.0843(6) 0.073(2) Uani 1 1 d . . . . .
H31 H 0.640870 1.185304 0.136868 0.088 Uiso 1 1 calc R U . . .
C32 C 0.6776(6) 0.3655(2) 0.0857(6) 0.0694(19) Uani 1 1 d . . . . .
H32 H 0.739723 0.347239 0.049433 0.083 Uiso 1 1 calc R U . . .
O7 O 0.2966(12) 0.2247(4) 0.1915(11) 0.084(2) Uani 0.487(13) 1 d D U P A 1
C33 C 0.4919(10) 0.6665(3) 0.2881(10) 0.059(2) Uani 0.692(9) 1 d . U P B 1
H33 H 0.448256 0.685907 0.341958 0.071 Uiso 0.692(9) 1 calc R U P B 1
C34 C 0.5350(9) 0.5270(3) 0.2280(11) 0.066(4) Uani 0.692(9) 1 d D . P B 1
C35 C 0.4847(10) 0.6146(3) 0.2939(10) 0.060(2) Uani 0.692(9) 1 d . U P B 1
H35 H 0.437070 0.599754 0.352107 0.072 Uiso 0.692(9) 1 calc R U P B 1
O8 O 0.4736(8) 0.5094(3) 0.3079(8) 0.106(3) Uani 0.692(9) 1 d D U P B 1
C34A C 0.5033(14) 0.5307(6) 0.173(3) 0.066(4) Uani 0.308(9) 1 d D . P B 2
O8A O 0.3977(13) 0.5129(5) 0.1688(15) 0.075(5) Uani 0.308(9) 1 d D U P B 2
O7A O 0.3731(14) 0.2287(4) 0.1555(7) 0.081(2) Uani 0.513(13) 1 d D U P A 2
O6A O 0.4071(14) 0.2653(2) 0.3316(11) 0.067(2) Uani 0.513(13) 1 d D U P A 2
C12A C 0.557(2) 0.6911(3) 0.193(2) 0.0501(13) Uani 0.308(9) 1 d DG U P B 2
C33A C 0.4570(18) 0.6661(5) 0.2420(18) 0.053(3) Uani 0.308(9) 1 d G U P B 2
H33A H 0.396196 0.684812 0.279118 0.064 Uiso 0.308(9) 1 calc R U P B 2
C35A C 0.4483(17) 0.6133(5) 0.2357(17) 0.055(3) Uani 0.308(9) 1 d G U P B 2
H35A H 0.381627 0.596553 0.268679 0.066 Uiso 0.308(9) 1 calc R U P B 2
C29A C 0.5393(19) 0.5853(3) 0.180(2) 0.053(3) Uani 0.308(9) 1 d G U P B 2
C21A C 0.6389(18) 0.6103(6) 0.131(2) 0.0511(14) Uani 0.308(9) 1 d G U P B 2
H21A H 0.699764 0.591602 0.093950 0.061 Uiso 0.308(9) 1 calc R U P B 2
C20A C 0.6476(19) 0.6632(6) 0.137(3) 0.0494(15) Uani 0.308(9) 1 d G U P B 2
H20A H 0.714334 0.679861 0.104388 0.059 Uiso 0.308(9) 1 calc R U P B 2

loop_
_atom_site_aniso_label
_atom_site_aniso_U_11
_atom_site_aniso_U_22
_atom_site_aniso_U_33
_atom_site_aniso_U_23
_atom_site_aniso_U_13
_atom_site_aniso_U_12
Zn1 0.0520(4) 0.0278(3) 0.0520(4) 0.0054(3) -0.0018(3) 0.0049(3)
O1 0.048(2) 0.0304(18) 0.046(2) 0.0011(16) -0.0088(17) -0.0051(16)
O2 0.057(2) 0.0272(19) 0.058(2) -0.0021(16) -0.0068(19) -0.0105(16)
O3 0.082(3) 0.0231(18) 0.057(2) -0.0006(17) -0.022(2) -0.0057(19)
O4 0.080(3) 0.047(2) 0.048(2) 0.0001(19) 0.009(2) 0.002(2)
O5 0.104(4) 0.050(2) 0.049(3) -0.008(2) -0.026(2) -0.003(2)
O6 0.091(4) 0.032(2) 0.078(3) 0.015(2) -0.005(3) 0.009(2)
N1 0.066(3) 0.031(2) 0.043(3) 0.000(2) 0.008(2) -0.003(2)
N2 0.042(3) 0.033(2) 0.058(3) 0.005(2) -0.003(2) 0.002(2)
N3 0.064(3) 0.032(3) 0.051(3) -0.008(2) 0.008(2) -0.007(2)
C1 0.043(3) 0.018(2) 0.039(3) 0.003(2) 0.005(2) 0.004(2)
C2 0.036(3) 0.022(2) 0.035(3) 0.000(2) 0.006(2) 0.002(2)
C3 0.041(3) 0.021(2) 0.045(3) -0.001(2) 0.013(3) -0.003(2)
N4 0.055(3) 0.036(3) 0.077(3) 0.002(2) 0.018(3) -0.011(2)
C4 0.046(3) 0.039(3) 0.043(3) 0.001(3) -0.001(3) -0.002(3)
C5 0.045(3) 0.028(3) 0.035(3) 0.005(2) -0.003(2) 0.006(2)
C6 0.048(3) 0.031(3) 0.044(3) 0.006(2) 0.011(3) 0.012(2)
C7 0.037(3) 0.025(3) 0.043(3) -0.002(2) 0.005(2) -0.005(2)
C8 0.042(3) 0.038(3) 0.049(3) 0.002(3) 0.004(3) -0.002(2)
C9 0.044(3) 0.048(3) 0.034(3) 0.006(2) 0.000(2) 0.001(3)
C10 0.049(3) 0.043(3) 0.042(3) 0.001(3) 0.002(3) 0.004(3)
C11 0.041(3) 0.045(3) 0.058(4) -0.001(3) 0.000(3) -0.001(3)
C12 0.051(3) 0.045(3) 0.056(3) -0.001(2) 0.016(2) -0.005(2)
C13 0.059(4) 0.039(3) 0.033(3) -0.006(2) 0.004(3) -0.002(3)
C14 0.040(3) 0.044(3) 0.053(3) 0.005(3) -0.003(3) -0.001(3)
C15 0.060(4) 0.030(3) 0.043(3) 0.002(2) -0.008(3) 0.009(3)
C16 0.055(4) 0.027(3) 0.050(3) 0.001(3) -0.007(3) 0.012(2)
C17 0.058(4) 0.042(3) 0.053(4) 0.000(3) 0.011(3) 0.010(3)
C18 0.051(4) 0.049(4) 0.067(4) 0.002(3) 0.021(3) -0.005(3)
C19 0.053(4) 0.038(3) 0.061(4) -0.002(3) 0.015(3) 0.004(3)
C20 0.050(3) 0.046(3) 0.055(3) 0.000(2) 0.018(3) -0.013(2)
C21 0.051(3) 0.044(3) 0.060(3) -0.001(2) 0.015(3) -0.011(3)
C22 0.056(4) 0.042(3) 0.069(4) 0.000(3) 0.022(3) 0.001(3)
C23 0.092(4) 0.034(2) 0.075(3) 0.016(2) -0.004(3) 0.011(2)
C24 0.068(4) 0.049(4) 0.056(4) 0.005(3) 0.027(3) 0.008(3)
C25 0.064(4) 0.045(3) 0.056(4) 0.012(3) 0.021(3) 0.000(3)
C26 0.083(5) 0.036(3) 0.069(4) -0.005(3) 0.016(4) -0.006(3)
C27 0.051(4) 0.065(4) 0.066(4) 0.001(3) 0.015(3) 0.001(3)
C28 0.084(5) 0.051(4) 0.064(4) 0.005(3) 0.027(4) 0.002(3)
C29 0.053(4) 0.042(3) 0.064(5) 0.001(3) 0.014(4) -0.006(3)
C30 0.064(4) 0.045(4) 0.072(4) 0.005(3) 0.008(4) 0.005(3)
C31 0.106(6) 0.049(4) 0.069(4) -0.006(3) 0.034(4) 0.004(4)
C32 0.061(4) 0.067(4) 0.084(5) -0.007(4) 0.024(4) 0.017(4)
O7 0.106(5) 0.048(3) 0.097(5) 0.029(4) -0.013(4) 0.013(4)
C33 0.062(4) 0.050(4) 0.068(5) 0.000(4) 0.027(4) -0.004(3)
C34 0.043(6) 0.054(5) 0.102(11) 0.012(6) 0.017(6) -0.009(4)
C35 0.064(4) 0.054(4) 0.066(5) 0.002(4) 0.024(4) -0.009(3)
O8 0.135(5) 0.074(4) 0.116(5) -0.006(4) 0.054(4) -0.021(4)
C34A 0.043(6) 0.054(5) 0.102(11) 0.012(6) 0.017(6) -0.009(4)
O8A 0.062(7) 0.058(7) 0.105(8) 0.001(5) 0.008(5) -0.001(5)
O7A 0.111(5) 0.049(3) 0.082(4) 0.019(4) -0.005(4) 0.020(4)
O6A 0.090(4) 0.032(2) 0.077(3) 0.014(2) -0.004(3) 0.010(2)
C12A 0.051(3) 0.045(3) 0.056(3) -0.001(2) 0.016(2) -0.005(2)
C33A 0.055(5) 0.046(5) 0.061(6) 0.001(5) 0.015(5) -0.005(5)
C35A 0.056(5) 0.048(5) 0.063(6) 0.004(5) 0.016(5) -0.010(5)
C29A 0.054(5) 0.044(5) 0.062(6) 0.001(5) 0.015(5) -0.005(4)
C21A 0.051(3) 0.044(3) 0.060(3) -0.001(2) 0.015(3) -0.011(3)
C20A 0.050(3) 0.046(3) 0.055(3) 0.000(2) 0.018(3) -0.013(2)

loop_
_atom_type_symbol
_atom_type_description
_atom_type_scat_dispersion_real
_atom_type_scat_dispersion_imag
_atom_type_scat_source
C C 0.0033 0.0016 'International Tables Vol C Tables 4.2.6.8 and 6.1.1.4'
H H 0.0000 0.0000 'International Tables Vol C Tables 4.2.6.8 and 6.1.1.4'
N N 0.0061 0.0033 'International Tables Vol C Tables 4.2.6.8 and 6.1.1.4'
O O 0.0106 0.0060 'International Tables Vol C Tables 4.2.6.8 and 6.1.1.4'
Zn Zn 0.2839 1.4301 'International Tables Vol C Tables 4.2.6.8 and 6.1.1.4'

loop_
_geom_angle_atom_site_label_1
_geom_angle_atom_site_label_2
_geom_angle_atom_site_label_3
_geom_angle
_geom_angle_site_symmetry_1
_geom_angle_site_symmetry_3
_geom_angle_publ_flag
O2 Zn1 N2 110.56(16) 4_565 . ?
O2 Zn1 N3 106.10(17) 4_565 4_576 ?
O6 Zn1 O2 121.7(3) . 4_565 ?
O6 Zn1 N2 99.4(5) . . ?
O6 Zn1 N3 102.9(5) . 4_576 ?
N2 Zn1 N3 116.62(18) . 4_576 ?
O6A Zn1 N2 108.1(5) . . ?
O6A Zn1 N3 95.3(5) . 4_576 ?
C7 O2 Zn1 113.5(3) . 4_666 ?
C16 O3 H3 109.5 . . ?
C23 O6 Zn1 116.1(7) . . ?
C4 N1 H1 116.6 . . ?
C8 N1 H1 116.6 . . ?
C8 N1 C4 126.9(4) . . ?
C11 N2 Zn1 120.3(4) . . ?
C30 N2 Zn1 121.6(4) . . ?
C30 N2 C11 118.2(5) . . ?
C13 N3 Zn1 125.7(3) . 4_675 ?
C26 N3 Zn1 116.9(4) . 4_675 ?
C26 N3 C13 117.1(5) . . ?
C2 C1 H1A 119.3 . . ?
C5 C1 H1A 119.3 . . ?
C5 C1 C2 121.5(4) . . ?
C1 C2 C3 117.8(4) . . ?
C1 C2 C7 121.5(4) . . ?
C3 C2 C7 120.7(4) . . ?
C2 C3 H3A 119.6 . . ?
C6 C3 C2 120.9(4) . . ?
C6 C3 H3A 119.6 . . ?
C14 N4 H4A 117.1 . . ?
C14 N4 H4B 115.2 . . ?
C34 N4 H4A 117.1 . . ?
C34 N4 C14 125.7(6) . . ?
C34A N4 H4B 115.2 . . ?
C34A N4 C14 129.6(9) . . ?
C13 C4 N1 118.5(5) . . ?
C13 C4 C28 117.4(5) . . ?
C28 C4 N1 124.0(5) . . ?
C1 C5 C15 119.9(5) . . ?
C1 C5 C16 120.5(4) . . ?
C15 C5 C16 119.6(5) . . ?
C3 C6 C15 119.9(4) . . ?
C3 C6 C23 119.8(5) . . ?
C15 C6 C23 120.3(5) . . ?
O1 C7 O2 121.7(5) . . ?
O1 C7 C2 121.8(4) . . ?
O2 C7 C2 116.5(4) . . ?
O4 C8 N1 123.1(5) . . ?
O4 C8 C9 120.7(5) . . ?
N1 C8 C9 116.2(5) . . ?
C19 C9 C8 118.7(5) . . ?
C19 C9 C25 117.1(5) . . ?
C25 C9 C8 124.1(5) . . ?
C18 C10 C17 122.0(5) . . ?
C24 C10 C17 121.6(5) . . ?
C24 C10 C18 116.5(5) . . ?
N2 C11 H11 118.1 . . ?
N2 C11 C14 123.7(5) . . ?
C14 C11 H11 118.1 . . ?
C20 C12 C22 124.8(9) . . ?
C33 C12 C20 114.8(7) . . ?
C33 C12 C22 120.4(9) . . ?
N3 C13 C4 124.1(5) . . ?
N3 C13 H13 118.0 . . ?
C4 C13 H13 118.0 . . ?
C11 C14 N4 122.9(5) . . ?
C27 C14 N4 120.5(5) . . ?
C27 C14 C11 116.5(5) . . ?
C5 C15 H15 120.1 . . ?
C6 C15 C5 119.8(5) . . ?
C6 C15 H15 120.1 . . ?
O3 C16 C5 110.7(5) . . ?
O5 C16 O3 124.0(5) . . ?
O5 C16 C5 125.3(5) . . ?
C10 C17 H17 116.6 . . ?
C22 C17 C10 126.8(5) . . ?
C22 C17 H17 116.6 . . ?
C10 C18 H18 119.2 . . ?
C19 C18 C10 121.7(5) . . ?
C19 C18 H18 119.2 . . ?
C9 C19 H19 119.1 . . ?
C18 C19 C9 121.9(5) . . ?
C18 C19 H19 119.1 . . ?
C12 C20 H20 118.4 . . ?
C21 C20 C12 123.3(8) . . ?
C21 C20 H20 118.4 . . ?
C20 C21 H21 120.1 . . ?
C20 C21 C29 119.9(8) . . ?
C29 C21 H21 120.1 . . ?
C12 C22 H22 116.2 . . ?
C17 C22 C12 127.7(7) . . ?
C17 C22 H22 116.2 . . ?
C17 C22 H22A 117.1 . . ?
C17 C22 C12A 125.8(10) . . ?
C12A C22 H22A 117.1 . . ?
O6 C23 C6 120.2(7) . . ?
O6 C23 O7 122.3(8) . . ?
O7 C23 C6 116.4(7) . . ?
O7A C23 C6 118.7(7) . . ?
O6A C23 C6 117.3(7) . . ?
O6A C23 O7A 121.1(8) . . ?
C10 C24 H24 119.2 . . ?
C25 C24 C10 121.5(5) . . ?
C25 C24 H24 119.2 . . ?
C9 C25 H25 119.3 . . ?
C24 C25 C9 121.3(5) . . ?
C24 C25 H25 119.3 . . ?
N3 C26 H26 118.6 . . ?
N3 C26 C31 122.8(5) . . ?
C31 C26 H26 118.6 . . ?
C14 C27 H27 119.9 . . ?
C32 C27 C14 120.3(6) . . ?
C32 C27 H27 119.9 . . ?
C4 C28 H28 120.9 . . ?
C31 C28 C4 118.1(5) . . ?
C31 C28 H28 120.9 . . ?
C21 C29 C34 122.2(8) . . ?
C35 C29 C21 118.1(7) . . ?
C35 C29 C34 119.7(8) . . ?
N2 C30 H30 118.8 . . ?
N2 C30 C32 122.4(5) . . ?
C32 C30 H30 118.8 . . ?
C26 C31 C28 120.5(6) . . ?
C26 C31 H31 119.8 . . ?
C28 C31 H31 119.8 . . ?
C27 C32 C30 118.8(6) . . ?
C27 C32 H32 120.6 . . ?
C30 C32 H32 120.6 . . ?
C12 C33 H33 119.0 . . ?
C35 C33 C12 122.0(8) . . ?
C35 C33 H33 119.0 . . ?
N4 C34 C29 118.6(8) . . ?
O8 C34 N4 122.9(8) . . ?
O8 C34 C29 118.5(8) . . ?
C29 C35 C33 121.9(8) . . ?
C29 C35 H35 119.1 . . ?
C33 C35 H35 119.1 . . ?
N4 C34A C29A 116.8(13) . . ?
O8A C34A N4 115.0(14) . . ?
O8A C34A C29A 127.3(14) . . ?
C23 O6A Zn1 115.3(6) . . ?
C33A C12A C22 120.0(14) . . ?
C33A C12A C20A 120.0 . . ?
C20A C12A C22 120.0(14) . . ?
C12A C33A H33A 120.0 . . ?
C35A C33A C12A 120.0 . . ?
C35A C33A H33A 120.0 . . ?
C33A C35A H35A 120.0 . . ?
C33A C35A C29A 120.0 . . ?
C29A C35A H35A 120.0 . . ?
C35A C29A C34A 110.3(13) . . ?
C35A C29A C21A 120.0 . . ?
C21A C29A C34A 129.4(13) . . ?
C29A C21A H21A 120.0 . . ?
C20A C21A C29A 120.0 . . ?
C20A C21A H21A 120.0 . . ?
C12A C20A H20A 120.0 . . ?
C21A C20A C12A 120.0 . . ?
C21A C20A H20A 120.0 . . ?

loop_
_geom_bond_atom_site_label_1
_geom_bond_atom_site_label_2
_geom_bond_distance
_geom_bond_site_symmetry_2
_geom_bond_publ_flag
Zn1 O2 1.955(4) 4_565 ?
Zn1 O6 1.942(7) . ?
Zn1 N2 2.034(4) . ?
Zn1 N3 2.058(4) 4_576 ?
Zn1 O6A 1.948(6) . ?
O1 C7 1.254(5) . ?
O2 C7 1.272(5) . ?
O3 H3 0.8200 . ?
O3 C16 1.324(6) . ?
O4 C8 1.214(6) . ?
O5 C16 1.200(6) . ?
O6 C23 1.190(9) . ?
N1 H1 0.8600 . ?
N1 C4 1.408(6) . ?
N1 C8 1.352(6) . ?
N2 C11 1.323(6) . ?
N2 C30 1.318(7) . ?
N3 C13 1.335(6) . ?
N3 C26 1.328(6) . ?
C1 H1A 0.9300 . ?
C1 C2 1.387(6) . ?
C1 C5 1.369(6) . ?
C2 C3 1.413(6) . ?
C2 C7 1.479(6) . ?
C3 H3A 0.9300 . ?
C3 C6 1.373(7) . ?
N4 H4A 0.8600 . ?
N4 H4B 0.8600 . ?
N4 C14 1.397(6) . ?
N4 C34 1.349(9) . ?
N4 C34A 1.340(11) . ?
C4 C13 1.372(7) . ?
C4 C28 1.382(7) . ?
C5 C15 1.394(6) . ?
C5 C16 1.485(7) . ?
C6 C15 1.387(7) . ?
C6 C23 1.500(7) . ?
C8 C9 1.487(7) . ?
C9 C19 1.376(7) . ?
C9 C25 1.393(7) . ?
C10 C17 1.465(7) . ?
C10 C18 1.393(7) . ?
C10 C24 1.393(7) . ?
C11 H11 0.9300 . ?
C11 C14 1.389(7) . ?
C12 C20 1.395(10) . ?
C12 C22 1.453(8) . ?
C12 C33 1.394(11) . ?
C13 H13 0.9300 . ?
C14 C27 1.369(7) . ?
C15 H15 0.9300 . ?
C17 H17 0.9300 . ?
C17 C22 1.323(7) . ?
C18 H18 0.9300 . ?
C18 C19 1.361(7) . ?
C19 H19 0.9300 . ?
C20 H20 0.9300 . ?
C20 C21 1.364(10) . ?
C21 H21 0.9300 . ?
C21 C29 1.385(11) . ?
C22 H22 0.9300 . ?
C22 H22A 0.9300 . ?
C22 C12A 1.460(9) . ?
C23 O7 1.283(9) . ?
C23 O7A 1.278(9) . ?
C23 O6A 1.197(9) . ?
C24 H24 0.9300 . ?
C24 C25 1.368(7) . ?
C25 H25 0.9300 . ?
C26 H26 0.9300 . ?
C26 C31 1.343(8) . ?
C27 H27 0.9300 . ?
C27 C32 1.363(8) . ?
C28 H28 0.9300 . ?
C28 C31 1.375(8) . ?
C29 C34 1.505(12) . ?
C29 C35 1.359(11) . ?
C30 H30 0.9300 . ?
C30 C32 1.373(8) . ?
C31 H31 0.9300 . ?
C32 H32 0.9300 . ?
C33 H33 0.9300 . ?
C33 C35 1.361(10) . ?
C34 O8 1.222(9) . ?
C35 H35 0.9300 . ?
C34A O8A 1.214(12) . ?
C34A C29A 1.482(19) . ?
C12A C33A 1.3900 . ?
C12A C20A 1.3900 . ?
C33A H33A 0.9300 . ?
C33A C35A 1.3900 . ?
C35A H35A 0.9300 . ?
C35A C29A 1.3900 . ?
C29A C21A 1.3900 . ?
C21A H21A 0.9300 . ?
C21A C20A 1.3900 . ?
C20A H20A 0.9300 . ?

loop_
_geom_torsion_atom_site_label_1
_geom_torsion_atom_site_label_2
_geom_torsion_atom_site_label_3
_geom_torsion_atom_site_label_4
_geom_torsion
_geom_torsion_site_symmetry_1
_geom_torsion_site_symmetry_2
_geom_torsion_site_symmetry_3
_geom_torsion_site_symmetry_4
_geom_torsion_publ_flag
Zn1 O2 C7 O1 4.8(6) 4_666 . . . ?
Zn1 O2 C7 C2 -173.9(3) 4_666 . . . ?
Zn1 O6 C23 C6 -166.5(6) . . . . ?
Zn1 O6 C23 O7 1(2) . . . . ?
Zn1 N2 C11 C14 -179.7(4) . . . . ?
Zn1 N2 C30 C32 178.1(5) . . . . ?
Zn1 N3 C13 C4 -173.3(4) 4_675 . . . ?
Zn1 N3 C26 C31 172.6(6) 4_675 . . . ?
O4 C8 C9 C19 34.2(8) . . . . ?
O4 C8 C9 C25 -141.4(6) . . . . ?
N1 C4 C13 N3 178.4(5) . . . . ?
N1 C4 C28 C31 -178.7(6) . . . . ?
N1 C8 C9 C19 -146.2(5) . . . . ?
N1 C8 C9 C25 38.2(8) . . . . ?
N2 C11 C14 N4 -179.7(5) . . . . ?
N2 C11 C14 C27 1.9(8) . . . . ?
N2 C30 C32 C27 1.0(10) . . . . ?
N3 C26 C31 C28 0.8(11) . . . . ?
C1 C2 C3 C6 -4.1(7) . . . . ?
C1 C2 C7 O1 4.6(7) . . . . ?
C1 C2 C7 O2 -176.7(4) . . . . ?
C1 C5 C15 C6 -3.4(8) . . . . ?
C1 C5 C16 O3 28.9(7) . . . . ?
C1 C5 C16 O5 -151.3(5) . . . . ?
C2 C1 C5 C15 -0.1(7) . . . . ?
C2 C1 C5 C16 178.0(4) . . . . ?
C2 C3 C6 C15 0.7(7) . . . . ?
C2 C3 C6 C23 -179.8(5) . . . . ?
C3 C2 C7 O1 -175.5(4) . . . . ?
C3 C2 C7 O2 3.2(7) . . . . ?
C3 C6 C15 C5 3.1(8) . . . . ?
C3 C6 C23 O6 -2.4(14) . . . . ?
C3 C6 C23 O7 -170.2(9) . . . . ?
C3 C6 C23 O7A 141.1(10) . . . . ?
C3 C6 C23 O6A -19.9(13) . . . . ?
N4 C14 C27 C32 -179.5(6) . . . . ?
N4 C34A C29A C35A -164.5(19) . . . . ?
N4 C34A C29A C21A 22(3) . . . . ?
C4 N1 C8 O4 1.8(9) . . . . ?
C4 N1 C8 C9 -177.8(5) . . . . ?
C4 C28 C31 C26 1.1(11) . . . . ?
C5 C1 C2 C3 3.8(7) . . . . ?
C5 C1 C2 C7 -176.3(4) . . . . ?
C6 C23 O6A Zn1 -176.3(7) . . . . ?
C7 C2 C3 C6 176.0(4) . . . . ?
C8 N1 C4 C13 164.0(5) . . . . ?
C8 N1 C4 C28 -19.6(9) . . . . ?
C8 C9 C19 C18 -176.7(5) . . . . ?
C8 C9 C25 C24 175.5(5) . . . . ?
C10 C17 C22 C12 -178.1(8) . . . . ?
C10 C17 C22 C12A 175.8(13) . . . . ?
C10 C18 C19 C9 1.9(9) . . . . ?
C10 C24 C25 C9 -0.1(9) . . . . ?
C11 N2 C30 C32 -0.2(9) . . . . ?
C11 C14 C27 C32 -1.0(9) . . . . ?
C12 C20 C21 C29 -0.9(13) . . . . ?
C12 C33 C35 C29 -0.6(17) . . . . ?
C13 N3 C26 C31 -1.4(9) . . . . ?
C13 C4 C28 C31 -2.4(9) . . . . ?
C14 N4 C34 C29 -177.6(7) . . . . ?
C14 N4 C34 O8 2.4(17) . . . . ?
C14 N4 C34A O8A -14(4) . . . . ?
C14 N4 C34A C29A 175.8(14) . . . . ?
C14 C27 C32 C30 -0.3(10) . . . . ?
C15 C5 C16 O3 -153.0(5) . . . . ?
C15 C5 C16 O5 26.8(8) . . . . ?
C15 C6 C23 O6 177.1(12) . . . . ?
C15 C6 C23 O7 9.3(12) . . . . ?
C15 C6 C23 O7A -39.4(12) . . . . ?
C15 C6 C23 O6A 159.6(11) . . . . ?
C16 C5 C15 C6 178.4(5) . . . . ?
C17 C10 C18 C19 178.4(5) . . . . ?
C17 C10 C24 C25 -179.3(5) . . . . ?
C17 C22 C12A C33A -162.2(10) . . . . ?
C17 C22 C12A C20A 17.4(18) . . . . ?
C18 C10 C17 C22 -7.1(9) . . . . ?
C18 C10 C24 C25 1.2(9) . . . . ?
C19 C9 C25 C24 -0.2(8) . . . . ?
C20 C12 C22 C17 -6.9(15) . . . . ?
C20 C12 C33 C35 -0.1(15) . . . . ?
C20 C21 C29 C34 -178.8(10) . . . . ?
C20 C21 C29 C35 0.1(14) . . . . ?
C21 C29 C34 N4 -2.3(15) . . . . ?
C21 C29 C34 O8 177.6(12) . . . . ?
C21 C29 C35 C33 0.6(15) . . . . ?
C22 C12 C20 C21 -177.8(11) . . . . ?
C22 C12 C33 C35 178.6(9) . . . . ?
C22 C12A C33A C35A 180(2) . . . . ?
C22 C12A C20A C21A -180(2) . . . . ?
C23 C6 C15 C5 -176.4(5) . . . . ?
C24 C10 C17 C22 173.4(6) . . . . ?
C24 C10 C18 C19 -2.1(8) . . . . ?
C25 C9 C19 C18 -0.7(8) . . . . ?
C26 N3 C13 C4 0.0(8) . . . . ?
C28 C4 C13 N3 1.9(8) . . . . ?
C30 N2 C11 C14 -1.3(8) . . . . ?
C33 C12 C20 C21 0.8(13) . . . . ?
C33 C12 C22 C17 174.5(9) . . . . ?
C34 N4 C14 C11 23.0(11) . . . . ?
C34 N4 C14 C27 -158.6(8) . . . . ?
C34 C29 C35 C33 179.6(9) . . . . ?
C35 C29 C34 N4 178.8(9) . . . . ?
C35 C29 C34 O8 -1.3(17) . . . . ?
C34A N4 C14 C11 -14(2) . . . . ?
C34A N4 C14 C27 165(2) . . . . ?
C34A C29A C21A C20A 173(2) . . . . ?
O8A C34A C29A C35A 27(4) . . . . ?
O8A C34A C29A C21A -147(3) . . . . ?
O7A C23 O6A Zn1 23.2(17) . . . . ?
C12A C33A C35A C29A 0.0 . . . . ?
C33A C12A C20A C21A 0.0 . . . . ?
C33A C35A C29A C34A -174(2) . . . . ?
C33A C35A C29A C21A 0.0 . . . . ?
C35A C29A C21A C20A 0.0 . . . . ?
C29A C21A C20A C12A 0.0 . . . . ?
C20A C12A C33A C35A 0.0 . . . . ?
